data_7214347
loop_
_publ_author_name
'Hawes, Chris S.'
'Batten, Stuart R.'
'Turner, David R.'

_publ_section_title
;
 Self-assembly of discrete and polymeric metallosupramolecular
 architectures from cyclen-derived ligands
;
_journal_issue 18
_journal_name_full CrystEngComm
_journal_page_first 3737
_journal_paper_doi 10.1039/c3ce42141d
_journal_volume 16
_journal_year 2014
_chemical_formula_moiety 'Cl4 Co, 2(C40 H44 Cl Co N4 O8)'
_chemical_formula_sum 'C80 H88 Cl6 Co3 N8 O16'
_chemical_formula_weight 1807.07
_chemical_name_systematic
;
 ?
;
_space_group_crystal_system tetragonal
_space_group_IT_number 88
_space_group_name_Hall '-I 4ad'
_space_group_name_H-M_alt 'I 41/a'
_symmetry_space_group_name_Hall '-I 4ad'
_symmetry_space_group_name_H-M 'I 41/a :2'
_atom_sites_solution_hydrogens geom
_atom_sites_solution_primary direct
_atom_sites_solution_secondary difmap
_audit_creation_date 2013-09-05
_audit_creation_method
;
  Olex2 1.2
  (compiled Apr 23 2013 17:59:47, GUI svn.r4466)
;
_cell_angle_alpha 90.00
_cell_angle_beta 90.00
_cell_angle_gamma 90.00
_cell_formula_units_Z 4
_cell_length_a 16.353(2)
_cell_length_b 16.353(2)
_cell_length_c 30.894(6)
_cell_measurement_temperature 100(2)
_cell_volume 8262(2)
_computing_cell_refinement 'XDS (Kabsch, 1993)'
_computing_data_collection 'BluIce (McPhillips, 2002)'
_computing_data_reduction 'XDS (Kabsch, 1993)'
_computing_molecular_graphics
;
O. V. Dolomanov, L. J. Bourhis, R. J. Gildea, J. A. K. Howard and H. Puschmann,
OLEX2: a complete structure solution, refinement and analysis program.
J. Appl. Cryst. (2009). 42, 339-341.
;
_computing_publication_material
;
O. V. Dolomanov, L. J. Bourhis, R. J. Gildea, J. A. K. Howard and H. Puschmann,
OLEX2: a complete structure solution, refinement and analysis program.
J. Appl. Cryst. (2009). 42, 339-341.
;
_computing_structure_refinement 'SHELXL-97 (Sheldrick, 1997)'
_computing_structure_solution 'SHELXS-97 (Sheldrick, 1997)'
_diffrn_ambient_temperature 100
_diffrn_measured_fraction_theta_full 0.998
_diffrn_measured_fraction_theta_max 0.998
_diffrn_measurement_device_type 'ADSC Quantum 210r'
_diffrn_measurement_method 'Phi Scan'
_diffrn_radiation_monochromator 'Silicon Double Crystal'
_diffrn_radiation_type Synchrotron
_diffrn_radiation_wavelength 0.71080
_diffrn_reflns_av_R_equivalents 0.0661
_diffrn_reflns_av_unetI/netI 0.0230
_diffrn_reflns_limit_h_max 21
_diffrn_reflns_limit_h_min -21
_diffrn_reflns_limit_k_max 21
_diffrn_reflns_limit_k_min -21
_diffrn_reflns_limit_l_max 40
_diffrn_reflns_limit_l_min -40
_diffrn_reflns_number 70088
_diffrn_reflns_theta_full 27.99
_diffrn_reflns_theta_max 27.99
_diffrn_reflns_theta_min 1.41
_diffrn_source 'Australian Synchrotron'
_diffrn_standards_number 0
_exptl_absorpt_coefficient_mu 0.859
_exptl_absorpt_correction_type multi-scan
_exptl_absorpt_process_details 'Multi-scan routine within XDS'
_exptl_crystal_colour blue
_exptl_crystal_density_diffrn 1.453
_exptl_crystal_density_method 'not measured'
_exptl_crystal_description block
_exptl_crystal_F_000 3740
_exptl_crystal_size_max 0.03
_exptl_crystal_size_mid 0.03
_exptl_crystal_size_min 0.02
_refine_diff_density_max 1.538
_refine_diff_density_min -1.628
_refine_diff_density_rms 0.119
_refine_ls_extinction_method none
_refine_ls_goodness_of_fit_ref 1.070
_refine_ls_hydrogen_treatment mixed
_refine_ls_matrix_type full
_refine_ls_number_parameters 262
_refine_ls_number_reflns 4977
_refine_ls_number_restraints 2
_refine_ls_restrained_S_all 1.070
_refine_ls_R_factor_all 0.0876
_refine_ls_R_factor_gt 0.0782
_refine_ls_shift/su_max 0.001
_refine_ls_shift/su_mean 0.000
_refine_ls_structure_factor_coef Fsqd
_refine_ls_weighting_details 'calc w=1/[\s^2^(Fo^2^)+(0.1118P)^2^+41.5897P] where P=(Fo^2^+2Fc^2^)/3'
_refine_ls_weighting_scheme calc
_refine_ls_wR_factor_gt 0.2101
_refine_ls_wR_factor_ref 0.2185
_reflns_number_gt 4355
_reflns_number_total 4977
_reflns_threshold_expression >2sigma(I)
_cod_data_source_file c3ce42141d.txt
_cod_data_source_block 3
_cod_database_code 7214347
_olex2_refinement_description
;
1. Fixed Uiso
 At 1.2 times of:
  All C(H) groups, All C(H,H) groups
 At 1.5 times of:
  All O(H) groups
2. Restrained distances
 O20-H20
 0.84 with sigma of 0.02
 H30-O30
 0.84 with sigma of 0.02
3.a Secondary CH2 refined with riding coordinates:
 C10(H10A,H10B), C11(H11A,H11B), C21(H21A,H21B), C9(H9A,H9B), C7(H7A,H7B),
 C6(H6A,H6B)
3.b Aromatic/amide H refined with riding coordinates:
 C23(H23), C24(H24), C17(H17), C27(H27), C13(H13), C14(H14), C26(H26), C16(H16)
;

loop_
_space_group_symop_id
_space_group_symop_operation_xyz
1 'x, y, z'
2 '-y+3/4, x+1/4, z+1/4'
3 '-x, -y+1/2, z'
4 'y+1/4, -x+1/4, z+1/4'
5 'x+1/2, y+1/2, z+1/2'
6 '-y+5/4, x+3/4, z+3/4'
7 '-x+1/2, -y+1, z+1/2'
8 'y+3/4, -x+3/4, z+3/4'
9 '-x, -y, -z'
10 'y-3/4, -x-1/4, -z-1/4'
11 'x, y-1/2, -z'
12 '-y-1/4, x-1/4, -z-1/4'
13 '-x+1/2, -y+1/2, -z+1/2'
14 'y-1/4, -x+1/4, -z+1/4'
15 'x+1/2, y, -z+1/2'
16 '-y+1/4, x+1/4, -z+1/4'

loop_
_atom_site_label
_atom_site_type_symbol
_atom_site_fract_x
_atom_site_fract_y
_atom_site_fract_z
_atom_site_U_iso_or_equiv
_atom_site_adp_type
_atom_site_occupancy
_atom_site_symmetry_multiplicity
_atom_site_calc_flag
_atom_site_refinement_flags
Co2 Co 0.0000 0.2500 0.1250 0.0308(3) Uani 1 4 d S
Cl4 Cl 0.04294(6) 0.35201(7) 0.08041(3) 0.0391(3) Uani 1 1 d .
Co1 Co 0.0000 0.7500 0.08507(2) 0.0317(2) Uani 1 2 d S
Cl3 Cl 0.0000 0.7500 0.15607(4) 0.0386(3) Uani 1 2 d S
C22 C -0.1760(2) 0.5385(2) 0.08077(11) 0.0301(7) Uani 1 1 d .
N5 N 0.10118(19) 0.68028(18) 0.06111(9) 0.0280(6) Uani 1 1 d .
C12 C 0.2110(2) 0.5787(2) 0.08383(11) 0.0309(7) Uani 1 1 d .
O29 O -0.39777(18) 0.35803(19) 0.02026(9) 0.0393(6) Uani 1 1 d .
C10 C 0.1622(2) 0.7384(2) 0.04273(12) 0.0305(7) Uani 1 1 d .
H10A H 0.1919 0.7118 0.0186 0.037 Uiso 1 1 calc R
H10B H 0.2025 0.7533 0.0653 0.037 Uiso 1 1 calc R
C11 C 0.1383(2) 0.6300(2) 0.09682(12) 0.0318(7) Uani 1 1 d .
H11A H 0.0956 0.5933 0.1086 0.038 Uiso 1 1 calc R
H11B H 0.1553 0.6673 0.1204 0.038 Uiso 1 1 calc R
C21 C -0.1209(2) 0.6076(2) 0.09555(12) 0.0314(7) Uani 1 1 d .
H21A H -0.1553 0.6504 0.1091 0.038 Uiso 1 1 calc R
H21B H -0.0837 0.5864 0.1182 0.038 Uiso 1 1 calc R
N8 N -0.07017(19) 0.64668(19) 0.06080(10) 0.0288(6) Uani 1 1 d .
O20 O 0.4797(2) 0.4520(2) 0.04776(14) 0.0564(9) Uani 1 1 d D
H20 H 0.522(3) 0.427(4) 0.040(2) 0.085 Uiso 1 1 d D
O30 O -0.30180(19) 0.27004(19) 0.04255(13) 0.0496(8) Uani 1 1 d D
H30 H -0.335(3) 0.234(3) 0.035(2) 0.074 Uiso 1 1 d D
C9 C 0.1199(2) 0.8150(2) 0.02632(11) 0.0302(7) Uani 1 1 d .
H9A H 0.1614 0.8545 0.0160 0.036 Uiso 1 1 calc R
H9B H 0.0842 0.8008 0.0015 0.036 Uiso 1 1 calc R
C23 C -0.1493(2) 0.4579(2) 0.08376(12) 0.0317(7) Uani 1 1 d .
H23 H -0.0967 0.4463 0.0952 0.038 Uiso 1 1 calc R
C7 C -0.0123(2) 0.5865(2) 0.04151(12) 0.0317(7) Uani 1 1 d .
H7A H -0.0389 0.5585 0.0168 0.038 Uiso 1 1 calc R
H7B H 0.0020 0.5446 0.0634 0.038 Uiso 1 1 calc R
C24 C -0.1995(2) 0.3941(2) 0.06997(12) 0.0311(7) Uani 1 1 d .
H24 H -0.1810 0.3392 0.0720 0.037 Uiso 1 1 calc R
C15 C 0.3383(3) 0.4779(3) 0.05708(13) 0.0432(10) Uani 1 1 d .
C25 C -0.2769(2) 0.4107(2) 0.05316(11) 0.0299(7) Uani 1 1 d .
C17 C 0.1987(3) 0.4991(3) 0.06893(13) 0.0409(9) Uani 1 1 d .
H17 H 0.1444 0.4786 0.0676 0.049 Uiso 1 1 calc R
C6 C 0.0645(2) 0.6290(2) 0.02611(11) 0.0291(7) Uani 1 1 d .
H6A H 0.1049 0.5875 0.0166 0.035 Uiso 1 1 calc R
H6B H 0.0514 0.6640 0.0009 0.035 Uiso 1 1 calc R
O19 O 0.3945(2) 0.3600(2) 0.02064(12) 0.0522(8) Uani 1 1 d .
C27 C -0.2544(2) 0.5542(2) 0.06508(12) 0.0328(8) Uani 1 1 d .
H27 H -0.2737 0.6089 0.0639 0.039 Uiso 1 1 calc R
C13 C 0.2910(3) 0.6064(3) 0.08601(16) 0.0439(10) Uani 1 1 d .
H13 H 0.3023 0.6599 0.0965 0.053 Uiso 1 1 calc R
C14 C 0.3565(3) 0.5546(3) 0.07248(14) 0.0460(10) Uani 1 1 d .
H14 H 0.4115 0.5729 0.0741 0.055 Uiso 1 1 calc R
C26 C -0.3043(2) 0.4913(2) 0.05120(12) 0.0333(8) Uani 1 1 d .
H26 H -0.3574 0.5031 0.0403 0.040 Uiso 1 1 calc R
C16 C 0.2619(3) 0.4487(3) 0.05599(14) 0.0438(10) Uani 1 1 d .
H16 H 0.2514 0.3945 0.0465 0.053 Uiso 1 1 calc R
C28 C -0.3311(2) 0.3444(2) 0.03723(12) 0.0346(8) Uani 1 1 d .
C18 C 0.4077(3) 0.4243(3) 0.04061(15) 0.0460(10) Uani 1 1 d .

loop_
_atom_site_aniso_label
_atom_site_aniso_U_11
_atom_site_aniso_U_22
_atom_site_aniso_U_33
_atom_site_aniso_U_23
_atom_site_aniso_U_13
_atom_site_aniso_U_12
Co2 0.0371(4) 0.0371(4) 0.0184(4) 0.000 0.000 0.000
Cl4 0.0408(5) 0.0503(6) 0.0262(4) 0.0100(4) 0.0022(4) -0.0023(4)
Co1 0.0390(4) 0.0327(4) 0.0235(4) 0.000 0.000 0.0021(3)
Cl3 0.0451(7) 0.0440(7) 0.0267(6) 0.000 0.000 0.0074(6)
C22 0.0367(18) 0.0317(17) 0.0218(15) -0.0009(13) 0.0033(13) 0.0016(14)
N5 0.0342(15) 0.0297(14) 0.0201(13) 0.0007(11) -0.0030(11) 0.0038(12)
C12 0.0333(18) 0.0349(18) 0.0243(16) 0.0090(13) 0.0010(13) 0.0033(14)
O29 0.0329(14) 0.0498(17) 0.0351(14) -0.0007(12) -0.0001(11) -0.0024(12)
C10 0.0318(17) 0.0327(17) 0.0271(16) 0.0005(14) 0.0002(13) 0.0016(14)
C11 0.0390(19) 0.0334(18) 0.0229(16) 0.0022(13) -0.0026(14) 0.0069(15)
C21 0.0399(19) 0.0310(17) 0.0234(16) -0.0011(13) 0.0031(14) 0.0016(15)
N8 0.0348(15) 0.0290(14) 0.0227(13) -0.0030(11) 0.0034(11) 0.0032(12)
O20 0.0416(18) 0.051(2) 0.077(3) 0.0120(18) 0.0120(17) 0.0031(14)
O30 0.0332(15) 0.0388(16) 0.077(2) -0.0113(16) -0.0001(15) -0.0018(12)
C9 0.0361(18) 0.0339(18) 0.0206(15) 0.0025(13) 0.0009(13) 0.0000(14)
C23 0.0343(18) 0.0334(18) 0.0274(17) -0.0010(14) 0.0006(14) 0.0023(14)
C7 0.0365(18) 0.0303(17) 0.0283(17) -0.0048(14) 0.0040(14) 0.0037(14)
C24 0.0335(18) 0.0320(18) 0.0279(17) 0.0012(14) 0.0034(14) 0.0039(14)
C15 0.062(3) 0.040(2) 0.0270(18) 0.0070(16) 0.0007(18) 0.0008(19)
C25 0.0312(17) 0.0361(18) 0.0224(15) 0.0007(13) 0.0061(13) -0.0026(14)
C17 0.050(2) 0.041(2) 0.0314(19) 0.0024(16) -0.0029(17) 0.0102(18)
C6 0.0363(18) 0.0320(17) 0.0190(15) -0.0038(12) 0.0012(13) 0.0017(14)
O19 0.0501(19) 0.0474(18) 0.059(2) -0.0006(16) 0.0030(15) 0.0017(15)
C27 0.0345(19) 0.0319(18) 0.0321(18) 0.0034(14) 0.0061(14) 0.0031(14)
C13 0.041(2) 0.040(2) 0.050(3) 0.0111(18) -0.0123(19) -0.0050(17)
C14 0.035(2) 0.066(3) 0.037(2) 0.012(2) -0.0052(17) -0.0093(19)
C26 0.0306(17) 0.040(2) 0.0294(17) 0.0060(15) 0.0046(14) 0.0024(15)
C16 0.054(3) 0.043(2) 0.034(2) 0.0026(17) -0.0020(18) 0.0077(19)
C28 0.0349(19) 0.039(2) 0.0293(17) -0.0043(15) 0.0089(15) -0.0031(15)
C18 0.061(3) 0.040(2) 0.037(2) 0.0050(18) -0.005(2) 0.000(2)

loop_
_atom_type_symbol
_atom_type_description
_atom_type_scat_dispersion_real
_atom_type_scat_dispersion_imag
_atom_type_scat_source
C C 0.0033 0.0016 'International Tables Vol C Tables 4.2.6.8 and 6.1.1.4'
H H 0.0000 0.0000 'International Tables Vol C Tables 4.2.6.8 and 6.1.1.4'
Cl Cl 0.1484 0.1585 'International Tables Vol C Tables 4.2.6.8 and 6.1.1.4'
Co Co 0.3500 0.9680 'International Tables Vol C Tables 4.2.6.8 and 6.1.1.4'
N N 0.0061 0.0033 'International Tables Vol C Tables 4.2.6.8 and 6.1.1.4'
O O 0.0106 0.0060 'International Tables Vol C Tables 4.2.6.8 and 6.1.1.4'

loop_
_geom_angle_atom_site_label_1
_geom_angle_atom_site_label_2
_geom_angle_atom_site_label_3
_geom_angle
_geom_angle_site_symmetry_1
_geom_angle_site_symmetry_3
Cl4 Co2 Cl4 111.51(3) 3 14
Cl4 Co2 Cl4 111.51(3) 3 16
Cl4 Co2 Cl4 105.46(5) 14 16
Cl4 Co2 Cl4 105.46(5) 3 .
Cl4 Co2 Cl4 111.51(3) 14 .
Cl4 Co2 Cl4 111.51(3) 16 .
N5 Co1 Cl3 110.22(8) . .
N5 Co1 Cl3 110.22(8) 3_565 .
N5 Co1 N5 139.55(16) 3_565 .
N5 Co1 N8 83.50(12) 3_565 .
N5 Co1 N8 83.50(12) . 3_565
N5 Co1 N8 82.82(11) 3_565 3_565
N5 Co1 N8 82.82(11) . .
N8 Co1 Cl3 110.16(8) 3_565 .
N8 Co1 Cl3 110.15(8) . .
N8 Co1 N8 139.69(16) 3_565 .
C23 C22 C21 120.0(3) . .
C23 C22 C27 119.1(4) . .
C27 C22 C21 120.9(3) . .
C10 N5 Co1 108.0(2) . .
C10 N5 C11 111.0(3) . .
C10 N5 C6 110.5(3) . .
C11 N5 Co1 110.4(2) . .
C6 N5 Co1 103.8(2) . .
C6 N5 C11 112.7(3) . .
C17 C12 C11 119.6(4) . .
C13 C12 C11 123.3(4) . .
C13 C12 C17 117.2(4) . .
N5 C10 H10A 109.6 . .
N5 C10 H10B 109.6 . .
N5 C10 C9 110.4(3) . .
H10A C10 H10B 108.1 . .
C9 C10 H10A 109.6 . .
C9 C10 H10B 109.6 . .
N5 C11 C12 115.3(3) . .
N5 C11 H11A 108.5 . .
N5 C11 H11B 108.5 . .
C12 C11 H11A 108.5 . .
C12 C11 H11B 108.5 . .
H11A C11 H11B 107.5 . .
C22 C21 H21A 108.4 . .
C22 C21 H21B 108.4 . .
H21A C21 H21B 107.5 . .
N8 C21 C22 115.5(3) . .
N8 C21 H21A 108.4 . .
N8 C21 H21B 108.4 . .
C21 N8 Co1 112.1(2) . .
C9 N8 Co1 102.1(2) 3_565 .
C9 N8 C21 113.1(3) 3_565 .
C9 N8 C7 109.9(3) 3_565 .
C7 N8 Co1 108.4(2) . .
C7 N8 C21 110.9(3) . .
C18 O20 H20 122(5) . .
C28 O30 H30 112(5) . .
C10 C9 H9A 109.4 . .
C10 C9 H9B 109.4 . .
N8 C9 C10 111.0(3) 3_565 .
N8 C9 H9A 109.4 3_565 .
N8 C9 H9B 109.4 3_565 .
H9A C9 H9B 108.0 . .
C22 C23 H23 119.9 . .
C22 C23 C24 120.2(4) . .
C24 C23 H23 119.9 . .
N8 C7 H7A 109.6 . .
N8 C7 H7B 109.6 . .
N8 C7 C6 110.5(3) . .
H7A C7 H7B 108.1 . .
C6 C7 H7A 109.6 . .
C6 C7 H7B 109.6 . .
C23 C24 H24 119.9 . .
C23 C24 C25 120.2(4) . .
C25 C24 H24 119.9 . .
C14 C15 C18 118.7(4) . .
C16 C15 C14 122.4(5) . .
C16 C15 C18 118.9(4) . .
C24 C25 C26 119.5(4) . .
C24 C25 C28 121.6(4) . .
C26 C25 C28 119.0(3) . .
C12 C17 H17 118.5 . .
C16 C17 C12 123.0(4) . .
C16 C17 H17 118.5 . .
N5 C6 C7 111.3(3) . .
N5 C6 H6A 109.4 . .
N5 C6 H6B 109.4 . .
C7 C6 H6A 109.4 . .
C7 C6 H6B 109.4 . .
H6A C6 H6B 108.0 . .
C22 C27 H27 119.5 . .
C26 C27 C22 120.9(4) . .
C26 C27 H27 119.5 . .
C12 C13 H13 120.0 . .
C12 C13 C14 119.9(4) . .
C14 C13 H13 120.0 . .
C15 C14 C13 118.8(4) . .
C15 C14 H14 120.6 . .
C13 C14 H14 120.6 . .
C25 C26 H26 120.0 . .
C27 C26 C25 120.0(4) . .
C27 C26 H26 120.0 . .
C15 C16 C17 118.6(5) . .
C15 C16 H16 120.7 . .
C17 C16 H16 120.7 . .
O29 C28 O30 122.8(4) . .
O29 C28 C25 122.6(4) . .
O30 C28 C25 114.6(4) . .
O20 C18 C15 115.1(4) . .
O19 C18 O20 123.2(5) . .
O19 C18 C15 121.7(5) . .

loop_
_geom_bond_atom_site_label_1
_geom_bond_atom_site_label_2
_geom_bond_distance
_geom_bond_site_symmetry_2
Co2 Cl4 2.2745(10) 14
Co2 Cl4 2.2745(10) 3
Co2 Cl4 2.2745(10) .
Co2 Cl4 2.2745(10) 16
Co1 Cl3 2.1935(16) .
Co1 N5 2.141(3) 3_565
Co1 N5 2.141(3) .
Co1 N8 2.176(3) 3_565
Co1 N8 2.176(3) .
C22 C21 1.517(5) .
C22 C23 1.391(5) .
C22 C27 1.394(5) .
N5 C10 1.490(5) .
N5 C11 1.504(4) .
N5 C6 1.494(4) .
C12 C11 1.509(5) .
C12 C17 1.395(6) .
C12 C13 1.387(6) .
O29 C28 1.231(5) .
C10 H10A 0.9900 .
C10 H10B 0.9900 .
C10 C9 1.519(5) .
C11 H11A 0.9900 .
C11 H11B 0.9900 .
C21 H21A 0.9900 .
C21 H21B 0.9900 .
C21 N8 1.499(5) .
N8 C9 1.479(5) 3_565
N8 C7 1.489(4) .
O20 H20 0.84(2) .
O20 C18 1.281(6) .
O30 H30 0.84(2) .
O30 C28 1.317(5) .
C9 N8 1.479(5) 3_565
C9 H9A 0.9900 .
C9 H9B 0.9900 .
C23 H23 0.9500 .
C23 C24 1.394(5) .
C7 H7A 0.9900 .
C7 H7B 0.9900 .
C7 C6 1.513(5) .
C24 H24 0.9500 .
C24 C25 1.394(5) .
C15 C14 1.374(7) .
C15 C16 1.338(7) .
C15 C18 1.521(7) .
C25 C26 1.395(5) .
C25 C28 1.484(5) .
C17 H17 0.9500 .
C17 C16 1.381(6) .
C6 H6A 0.9900 .
C6 H6B 0.9900 .
O19 C18 1.239(6) .
C27 H27 0.9500 .
C27 C26 1.381(6) .
C13 H13 0.9500 .
C13 C14 1.428(7) .
C14 H14 0.9500 .
C26 H26 0.9500 .
C16 H16 0.9500 .

loop_
_geom_hbond_atom_site_label_D
_geom_hbond_atom_site_label_H
_geom_hbond_atom_site_label_A
_geom_hbond_distance_DH
_geom_hbond_distance_HA
_geom_hbond_distance_DA
_geom_hbond_angle_DHA
_geom_hbond_site_symmetry_A
O20 H20 O29 0.84(2) 1.84(2) 2.664(5) 171(7) 1_655
O30 H30 O19 0.84(2) 1.86(2) 2.697(5) 169(7) 3

loop_
_geom_torsion_atom_site_label_1
_geom_torsion_atom_site_label_2
_geom_torsion_atom_site_label_3
_geom_torsion_atom_site_label_4
_geom_torsion
_geom_torsion_site_symmetry_1
_geom_torsion_site_symmetry_4
Co1 N5 C10 C9 -28.4(3) . .
Co1 N5 C11 C12 -179.4(3) . .
Co1 N5 C6 C7 -49.0(3) . .
Co1 N8 C7 C6 -26.2(3) . .
Cl3 Co1 N5 C10 -107.9(2) . .
Cl3 Co1 N5 C11 13.7(3) . .
Cl3 Co1 N5 C6 134.72(18) . .
Cl3 Co1 N8 C21 13.6(2) . .
Cl3 Co1 N8 C9 134.92(19) . 3_565
Cl3 Co1 N8 C7 -109.1(2) . .
C22 C21 N8 Co1 176.2(2) . .
C22 C21 N8 C9 61.4(4) . 3_565
C22 C21 N8 C7 -62.5(4) . .
C22 C23 C24 C25 -0.1(5) . .
C22 C27 C26 C25 0.6(6) . .
N5 Co1 N5 C10 72.1(2) 3_565 .
N5 Co1 N5 C11 -166.3(3) 3_565 .
N5 Co1 N5 C6 -45.28(18) 3_565 .
N5 Co1 N8 C21 122.6(2) . .
N5 Co1 N8 C21 -95.6(2) 3_565 .
N5 Co1 N8 C9 -116.1(2) . 3_565
N5 Co1 N8 C9 25.7(2) 3_565 3_565
N5 Co1 N8 C7 141.7(2) 3_565 .
N5 Co1 N8 C7 -0.1(2) . .
N5 C10 C9 N8 55.3(4) . 3_565
C12 C17 C16 C15 -1.2(6) . .
C12 C13 C14 C15 0.6(6) . .
C10 N5 C11 C12 -59.6(4) . .
C10 N5 C6 C7 -164.7(3) . .
C11 N5 C10 C9 -149.6(3) . .
C11 N5 C6 C7 70.5(4) . .
C11 C12 C17 C16 179.2(4) . .
C11 C12 C13 C14 -179.0(4) . .
C21 C22 C23 C24 -179.6(3) . .
C21 C22 C27 C26 179.3(3) . .
C21 N8 C7 C6 -149.7(3) . .
N8 Co1 N5 C10 143.2(2) . .
N8 Co1 N5 C10 1.2(2) 3_565 .
N8 Co1 N5 C11 -95.2(2) . .
N8 Co1 N5 C11 122.8(2) 3_565 .
N8 Co1 N5 C6 -116.2(2) 3_565 .
N8 Co1 N5 C6 25.8(2) . .
N8 Co1 N8 C21 -166.4(2) 3_565 .
N8 Co1 N8 C9 -45.08(19) 3_565 3_565
N8 Co1 N8 C7 70.9(2) 3_565 .
N8 C7 C6 N5 52.3(4) . .
C9 N8 C7 C6 84.6(4) 3_565 .
C23 C22 C21 N8 94.5(4) . .
C23 C22 C27 C26 -2.2(6) . .
C23 C24 C25 C26 -1.5(5) . .
C23 C24 C25 C28 178.5(3) . .
C24 C25 C26 C27 1.2(5) . .
C24 C25 C28 O29 -176.2(4) . .
C24 C25 C28 O30 3.5(5) . .
C17 C12 C11 N5 -90.0(4) . .
C17 C12 C13 C14 1.2(6) . .
C6 N5 C10 C9 84.6(3) . .
C6 N5 C11 C12 65.0(4) . .
C27 C22 C21 N8 -87.0(4) . .
C27 C22 C23 C24 1.9(5) . .
C13 C12 C11 N5 90.2(5) . .
C13 C12 C17 C16 -1.0(6) . .
C14 C15 C16 C17 3.1(7) . .
C14 C15 C18 O20 8.6(6) . .
C14 C15 C18 O19 -169.3(4) . .
C26 C25 C28 O29 3.8(5) . .
C26 C25 C28 O30 -176.5(3) . .
C16 C15 C14 C13 -2.9(7) . .
C16 C15 C18 O20 -171.5(4) . .
C16 C15 C18 O19 10.6(6) . .
C28 C25 C26 C27 -178.8(3) . .
C18 C15 C14 C13 177.0(4) . .
C18 C15 C16 C17 -176.8(4) . .
